data_4332345
loop_
_publ_author_name
'Powell, Anthony V.'
'Lees, Rachel J. E.'
'Chippindale, Ann M.'

_publ_section_title
;
 Macrocyclic Amines as Structure-Directing Agents for the Synthesis of
 Three-Dimensional Antimony-Sulfide Frameworks
;
_journal_issue 10
_journal_name_full 'Inorganic Chemistry'
_journal_page_first 4261
_journal_page_last 4267
_journal_paper_doi 10.1021/ic060263f
_journal_volume 45
_journal_year 2006
_chemical_compound_source
;
?
;
_chemical_formula_moiety ' C10 H25.66 Co0.34 N4 S7 Sb4  '
_chemical_formula_sum 'C10 H25.66 Co0.34 N4 S7 Sb4'
_chemical_formula_weight 933.51
_chemical_name_systematic '[Co(C10N4H24)]x[C10N4H26]1-x[Sb4S7]  compound 3'
_space_group_IT_number 15
_symmetry_cell_setting monoclinic
_symmetry_space_group_name_Hall '-C 2yc'
_symmetry_space_group_name_H-M 'C 1 2/c 1'
_atom_sites_solution_hydrogens geom
_atom_sites_solution_primary direct
_audit_creation_date 05-26-09
_audit_creation_method CRYSTALS_ver_12-03-99
_cell_angle_alpha 90
_cell_angle_beta 102.557(3)
_cell_angle_gamma 90
_cell_formula_units_Z 4
_cell_length_a 13.6001(7)
_cell_length_b 11.9193(6)
_cell_length_c 15.4311(8)
_cell_measurement_reflns_used 0
_cell_measurement_temperature 100
_cell_measurement_theta_max 0
_cell_measurement_theta_min 0
_cell_volume 2441.6(2)
_computing_cell_refinement 'APEX-2 (Bruker, 2005)'
_computing_data_collection 'APEX-2 (Bruker, 2005)'
_computing_data_reduction 'APEX-2 (Bruker, 2005)'
_computing_molecular_graphics 'ATOMS (Dowty, 2000)'
_computing_publication_material
; 
 CRYSTALS (Watkin et al 2003) 
;
_computing_structure_refinement
; 
 CRYSTALS (Watkin et al 2003) 
;
_computing_structure_solution ' SIR92 (Altomare et al, 1994) '
_diffrn_ambient_temperature 100
_diffrn_measured_fraction_theta_full 0.999
_diffrn_measured_fraction_theta_max 0.995
_diffrn_measurement_device_type 'Bruker -Nonius Apex-2 CCD area-detector diffractometer'
_diffrn_measurement_method \w/2\q
_diffrn_radiation_monochromator graphite
_diffrn_radiation_type 'Mo K\a'
_diffrn_radiation_wavelength 0.71073
_diffrn_reflns_av_R_equivalents 0.047
_diffrn_reflns_limit_h_max 19
_diffrn_reflns_limit_h_min -19
_diffrn_reflns_limit_k_max 16
_diffrn_reflns_limit_k_min -17
_diffrn_reflns_limit_l_max 19
_diffrn_reflns_limit_l_min -21
_diffrn_reflns_number 40082
_diffrn_reflns_theta_full 29.911
_diffrn_reflns_theta_max 30.522
_diffrn_reflns_theta_min 2.296
_diffrn_standards_decay_% 0.00
_diffrn_standards_interval_count 0
_diffrn_standards_interval_time 0
_diffrn_standards_number 0
_exptl_absorpt_coefficient_mu 5.205
_exptl_absorpt_correction_T_max 0.814
_exptl_absorpt_correction_T_min 0.373
_exptl_absorpt_correction_type multi-scan
_exptl_absorpt_process_details 'SADABS (Siemens, 1996)'
_exptl_crystal_colour ' dark yellow '
_exptl_crystal_density_diffrn 2.538
_exptl_crystal_description ' block '
_exptl_crystal_F_000 1755.3
_exptl_crystal_size_max 0.20
_exptl_crystal_size_mid 0.16
_exptl_crystal_size_min 0.04
_refine_diff_density_max 0.79
_refine_diff_density_min -0.89
_refine_ls_extinction_method None
_refine_ls_goodness_of_fit_ref 1.0652
_refine_ls_hydrogen_treatment none
_refine_ls_matrix_type full
_refine_ls_number_parameters 121
_refine_ls_number_reflns 2033
_refine_ls_number_restraints 0
_refine_ls_R_factor_all 0.0527
_refine_ls_R_factor_gt 0.0232
_refine_ls_shift/su_max 0.001632
_refine_ls_structure_factor_coef F
_refine_ls_weighting_details
;
 Method, part 1, Chebychev polynomial, (Watkin, 1994, Prince, 1982) 
 [weight] = 1.0/[A~0~*T~0~(x)+A~1~*T~1~(x) ... +A~n-1~]*T~n-1~(x)] 
 where A~i~ are the Chebychev coefficients listed below and x= Fcalc/Fmax 
 Method = Robust Weighting (Prince, 1982) 
 W = [weight] * [1-(deltaF/6*sigmaF)^2^]^2^ 
 A~i~ are: 
 1.01 -0.373 0.545 
;
_refine_ls_weighting_scheme calc
_refine_ls_wR_factor_all 0.0326
_refine_ls_wR_factor_gt 0.0257
_refine_ls_wR_factor_ref 0.0257
_reflns_limit_h_max 18
_reflns_limit_h_min -19
_reflns_limit_k_max 17
_reflns_limit_k_min 0
_reflns_limit_l_max 21
_reflns_limit_l_min 0
_reflns_number_gt 2033
_reflns_number_total 3704
_reflns_threshold_expression I>3.00u(I)
_cod_data_source_file ic060263fsup3.cif
_cod_data_source_block CRYSTALS_cif
_cod_depositor_comments
;
The following automatic conversions were performed:

'_symmetry_cell_setting' value 'Monoclinic' changed to 'monoclinic'
according to /home/saulius/struct/CIF-dictionaries/cif_core.dic
dictionary named 'cif_core.dic' version 2.4.2 from 2011-04-26.

Automatic conversion script
Id: cif_fix_values 1891 2012-01-12 08:04:46Z andrius 
;
_cod_original_sg_symbol_Hall '-C 2yc '
_cod_original_sg_symbol_H-M 'C 1 2/c 1 '
_cod_original_formula_sum ' C10 H25.66 Co0.34 N4 S7 Sb4 '
_cod_database_code 4332345
_exptl_crystal_density_meas_method 'not measured'

loop_
_symmetry_equiv_pos_as_xyz
x,y,z
-x,-y,-z
x+1/2,y+1/2,z
-x+1/2,-y+1/2,-z
-x,y,-z+1/2
x,-y,z+1/2
-x+1/2,y+1/2,-z+1/2
x+1/2,-y+1/2,z+1/2

loop_
_atom_site_label
_atom_site_type_symbol
_atom_site_fract_x
_atom_site_fract_y
_atom_site_fract_z
_atom_site_U_iso_or_equiv
_atom_site_occupancy
_atom_site_adp_type
_atom_site_refinement_flags_posn
_atom_site_refinement_flags_adp
Sb1 Sb 1.03333(2) -0.02759(3) 0.13419(2) 0.0134 1.0000 Uani . .
Sb2 Sb 0.88707(2) 0.23985(3) 0.04505(2) 0.0151 1.0000 Uani . .
S1 S 0.95170(9) -0.14532(10) 0.01261(8) 0.0162 1.0000 Uani . .
S2 S 0.88078(9) 0.08221(10) 0.14573(8) 0.0158 1.0000 Uani . .
S3 S 0.77924(10) 0.17741(11) -0.08978(8) 0.0203 1.0000 Uani . .
S4 S 1.0000 -0.16376(14) 0.2500 0.0144 1.0000 Uani S T
Co1 Co 0.7500 -0.2500 0.0000 0.0143 0.339(5) Uani S .
N1 N 0.7778(3) -0.2580(4) 0.1348(3) 0.0192 1.0000 Uani . .
N2 N 0.8103(3) -0.4030(4) -0.0061(4) 0.0261 1.0000 Uani . .
C1 C 0.8038(4) -0.3790(5) 0.1482(4) 0.0278 1.0000 Uani . .
C2 C 0.8663(4) -0.4172(5) 0.0847(5) 0.0315 1.0000 Uani . .
C3 C 0.8712(5) -0.4364(5) -0.0710(5) 0.0331 1.0000 Uani . .
C4 C 0.8249(5) -0.4011(5) -0.1657(5) 0.0344 1.0000 Uani . .
C5 C 0.8045(4) -0.2776(5) -0.1781(4) 0.0253 1.0000 Uani . .
H1 H 0.8300 -0.2194 0.1562 0.0186 1.0000 Uiso . .
H2 H 0.7595 -0.2455 0.0794 0.0186 0.8300 Uiso . .
H3 H 0.8368 -0.3889 0.2011 0.0269 1.0000 Uiso . .
H4 H 0.7498 -0.4173 0.1396 0.0269 1.0000 Uiso . .
H5 H 0.8812 -0.4860 0.0940 0.0309 1.0000 Uiso . .
H6 H 0.9200 -0.3785 0.0928 0.0309 1.0000 Uiso . .
H7 H 0.7615 -0.4462 -0.0277 0.0255 1.0000 Uiso . .
H9 H 0.9290 -0.4063 -0.0557 0.0345 1.0000 Uiso . .
H10 H 0.8773 -0.5073 -0.0697 0.0345 1.0000 Uiso . .
H11 H 0.8650 -0.4201 -0.1984 0.0376 1.0000 Uiso . .
H12 H 0.7694 -0.4358 -0.1823 0.0376 1.0000 Uiso . .
H13 H 0.8577 -0.2415 -0.1553 0.0255 1.0000 Uiso . .
H14 H 0.7875 -0.2633 -0.2333 0.0255 1.0000 Uiso . .

loop_
_atom_site_aniso_label
_atom_site_aniso_U_11
_atom_site_aniso_U_22
_atom_site_aniso_U_33
_atom_site_aniso_U_23
_atom_site_aniso_U_13
_atom_site_aniso_U_12
Sb1 0.01489(14) 0.01198(14) 0.01314(13) -0.00035(11) 0.00233(10) 0.00148(12)
Sb2 0.01660(15) 0.01079(14) 0.01717(15) 0.00065(12) 0.00228(11) 0.00064(12)
S1 0.0218(6) 0.0139(5) 0.0128(5) -0.0008(4) 0.0038(4) 0.0000(4)
S2 0.0168(6) 0.0141(5) 0.0164(5) 0.0018(4) 0.0035(4) 0.0035(4)
S3 0.0202(6) 0.0245(6) 0.0148(5) -0.0023(5) 0.0003(4) 0.0081(5)
S4 0.0167(8) 0.0120(7) 0.0140(7) 0.0000 0.0024(6) 0.0000
Co1 0.0177(14) 0.0138(14) 0.0108(13) -0.0001(10) 0.0015(9) 0.0021(10)
N1 0.020(2) 0.020(2) 0.0160(19) 0.0006(17) -0.0003(15) -0.0056(17)
N2 0.018(2) 0.013(2) 0.045(3) 0.0007(19) 0.003(2) -0.0016(16)
C1 0.028(3) 0.022(3) 0.031(3) 0.011(2) 0.001(2) -0.004(2)
C2 0.023(3) 0.014(2) 0.056(4) 0.005(2) 0.005(3) -0.003(2)
C3 0.026(3) 0.013(2) 0.065(4) -0.003(3) 0.019(3) 0.000(2)
C4 0.032(3) 0.027(3) 0.054(4) -0.021(3) 0.030(3) -0.015(2)
C5 0.021(3) 0.038(3) 0.018(2) -0.002(2) 0.0057(19) -0.010(2)

loop_
_atom_type_symbol
_atom_type_scat_dispersion_real
_atom_type_scat_dispersion_imag
_atom_type_scat_Cromer_Mann_a1
_atom_type_scat_Cromer_Mann_b1
_atom_type_scat_Cromer_Mann_a2
_atom_type_scat_Cromer_Mann_b2
_atom_type_scat_Cromer_Mann_a3
_atom_type_scat_Cromer_Mann_b3
_atom_type_scat_Cromer_Mann_a4
_atom_type_scat_Cromer_Mann_b4
_atom_type_scat_Cromer_Mann_c
_atom_type_scat_source
'C   ' 0.0033 0.0016 2.3100 20.8439 1.0200 10.2075 1.5886 0.5687 0.8650 51.6512 0.2156 International_Tables_Vol_IV_Table_2.2B
'H   ' 0.0000 0.0000 0.4930 10.5109 0.3229 26.1257 0.1402 3.1424 0.0408 57.7998 0.0030 International_Tables_Vol_IV_Table_2.2B
'N   ' 0.0061 0.0033 12.2126 0.0057 3.1322 9.8933 2.0125 28.9975 1.1663 0.5826 -11.5290 International_Tables_Vol_IV_Table_2.2B
'S   ' 0.1246 0.1234 6.9053 1.4679 5.2034 22.2151 1.4379 0.2536 1.5863 56.1720 0.8669 International_Tables_Vol_IV_Table_2.2B
'Co  ' 0.3494 0.9721 12.2841 4.2791 7.3409 0.2784 4.0034 13.5359 2.3488 71.1692 1.0118 International_Tables_Vol_IV_Table_2.2B
'Sb  ' -0.5866 1.5461 19.6418 5.3034 19.0455 0.4607 5.0371 27.9074 2.6827 75.2825 4.5909 International_Tables_Vol_IV_Table_2.2B

loop_
_geom_angle_atom_site_label_1
_geom_angle_site_symmetry_1
_geom_angle_atom_site_label_2
_geom_angle_atom_site_label_3
_geom_angle_site_symmetry_3
_geom_angle
_geom_angle_publ_flag
S4 . Sb1 S2 . 90.38(4) yes
S4 . Sb1 S1 . 93.06(4) yes
S2 . Sb1 S1 . 96.41(4) yes
S4 . Sb1 S1 2_755 173.51(3) yes
S2 . Sb1 S1 2_755 83.75(4) yes
S1 . Sb1 S1 2_755 84.87(4) yes
S3 . Sb2 S2 . 102.34(4) yes
S3 . Sb2 S1 2_755 88.43(4) yes
S2 . Sb2 S1 2_755 91.77(4) yes
S3 . Sb2 S3 4_655 86.93(4) yes
S2 . Sb2 S3 4_655 88.35(4) yes
S1 2_755 Sb2 S3 4_655 175.28(4) yes
Co1 . S1 Sb1 2_755 115.85(4) yes
Co1 . S1 Sb1 . 123.76(5) yes
Sb1 2_755 S1 Sb1 . 95.13(4) yes
Co1 . S1 Sb2 2_755 126.05(4) yes
Sb1 2_755 S1 Sb2 2_755 81.60(3) yes
Sb1 . S1 Sb2 2_755 102.90(4) yes
Sb2 . S2 Sb1 . 102.29(5) yes
Sb2 . S3 Sb2 4_655 93.07(4) yes
Sb1 5_755 S4 Sb1 . 100.07(6) yes
H2 . Co1 N2 . 97.652 no
H2 . Co1 N1 . 6.866 no
N2 . Co1 N1 . 91.1(2) yes
H2 . Co1 H2 4_645 179.990 no
N2 . Co1 H2 4_645 82.348 no
N1 . Co1 H2 4_645 173.134 no
H2 . Co1 S1 . 91.241 no
N2 . Co1 S1 . 90.20(13) yes
N1 . Co1 S1 . 89.38(12) yes
H2 4_645 Co1 S1 . 88.759 no
H2 . Co1 S1 4_645 88.759 no
N2 . Co1 S1 4_645 89.80(13) yes
N1 . Co1 S1 4_645 90.62(12) yes
H2 4_645 Co1 S1 4_645 91.241 no
S1 . Co1 S1 4_645 179.996 yes
H2 . Co1 N2 4_645 82.348 no
N2 . Co1 N2 4_645 179.994 yes
N1 . Co1 N2 4_645 88.9(2) yes
H2 4_645 Co1 N2 4_645 97.652 no
S1 . Co1 N2 4_645 89.80(13) yes
H2 . Co1 N1 4_645 173.134 no
N2 . Co1 N1 4_645 88.9(2) yes
N1 . Co1 N1 4_645 179.994 yes
H2 4_645 Co1 N1 4_645 6.866 no
S1 . Co1 N1 4_645 90.62(12) yes
S1 4_645 Co1 N2 4_645 90.20(13) yes
S1 4_645 Co1 N1 4_645 89.38(12) yes
N2 4_645 Co1 N1 4_645 91.1(2) yes
H2 . N1 H1 . 109.467 no
H2 . N1 C1 . 108.521 no
H1 . N1 C1 . 108.521 no
H1 . N1 Co1 . 109.006 no
C1 . N1 Co1 . 100.0(3) yes
H2 . N1 C5 4_645 108.523 no
H1 . N1 C5 4_645 108.522 no
C1 . N1 C5 4_645 113.2(4) yes
Co1 . N1 C5 4_645 117.1(3) yes
H7 . N2 C3 . 94.325 no
H7 . N2 C2 . 120.595 no
C3 . N2 C2 . 111.6(5) yes
H7 . N2 Co1 . 106.052 no
C3 . N2 Co1 . 124.6(4) yes
C2 . N2 Co1 . 101.2(4) yes
H4 . C1 H3 . 109.466 no
H4 . C1 C2 . 109.144 no
H3 . C1 C2 . 109.144 no
H4 . C1 N1 . 109.143 no
H3 . C1 N1 . 109.144 no
C2 . C1 N1 . 110.8(4) yes
H6 . C2 H5 . 109.466 no
H6 . C2 N2 . 109.340 no
H5 . C2 N2 . 109.339 no
H6 . C2 C1 . 109.343 no
H5 . C2 C1 . 109.342 no
N2 . C2 C1 . 110.0(5) yes
H10 . C3 H9 . 109.467 no
H10 . C3 C4 . 108.451 no
H9 . C3 C4 . 108.450 no
H10 . C3 N2 . 108.451 no
H9 . C3 N2 . 108.451 no
C4 . C3 N2 . 113.5(5) yes
H12 . C4 H11 . 109.466 no
H12 . C4 C5 . 108.114 no
H11 . C4 C5 . 108.114 no
H12 . C4 C3 . 108.114 no
H11 . C4 C3 . 108.114 no
C5 . C4 C3 . 114.8(5) yes
H14 . C5 H13 . 109.468 no
H14 . C5 N1 4_645 109.074 no
H13 . C5 N1 4_645 109.073 no
H14 . C5 C4 . 109.070 no
H13 . C5 C4 . 109.069 no
N1 4_645 C5 C4 . 111.1(4) yes
Co1 . H2 N1 . 163.373 no

loop_
_geom_bond_atom_site_label_1
_geom_bond_atom_site_label_2
_geom_bond_site_symmetry_2
_geom_bond_distance
_geom_bond_publ_flag
Sb1 S4 . 2.5269(11) yes
Sb1 S2 . 2.4920(12) yes
Sb1 S1 . 2.4116(12) yes
Sb1 S1 2_755 3.1018(12) yes
Sb2 S3 . 2.3888(13) yes
Sb2 S2 . 2.4514(12) yes
Sb2 S1 2_755 2.7780(13) yes
Sb2 S3 4_655 2.6914(13) yes
S1 Co1 . 2.9812(12) yes
Co1 N2 . 2.010(5) yes
Co1 N1 . 2.034(4) yes
Co1 H2 4_645 1.205 no
Co1 N2 4_645 2.010(5) yes
Co1 N1 4_645 2.034(4) yes
N1 H2 . 0.850 no
N1 H1 . 0.850 no
N1 C1 . 1.488(7) yes
N1 C5 4_645 1.484(7) yes
N2 H7 . 0.850 no
N2 C3 . 1.486(8) yes
N2 C2 . 1.452(8) yes
C1 H4 . 0.850 no
C1 H3 . 0.850 no
C1 C2 . 1.500(9) yes
C2 H6 . 0.850 no
C2 H5 . 0.850 no
C3 H10 . 0.850 no
C3 H9 . 0.850 no
C3 C4 . 1.519(10) yes
C4 H12 . 0.850 no
C4 H11 . 0.850 no
C4 C5 . 1.502(9) yes
C5 H14 . 0.850 no
C5 H13 . 0.850 no
